data_4026821
loop_
_publ_author_name
'Xinfu Zhang'
'Haibo Yu'
'Yi Xiao'

_publ_section_title
;
 Replacing Phenyl Ring with Thiophene: An Approach to Longer Wavelength
 Aza-dipyrromethene Boron Difluoride (Aza-BODIPY) Dyes
;
_journal_name_full 'Journal of Organic Chemistry'
_journal_page_first 669
_journal_page_last 673
_journal_paper_doi 10.1021/jo201413b
_journal_volume 77
_journal_year 2012
_chemical_formula_sum 'C48 H28 B2 F4 N6 S8'
_chemical_formula_weight 1042.86
_chemical_name_systematic
; 
 ? 
;
_space_group_IT_number 29
_symmetry_cell_setting orthorhombic
_symmetry_space_group_name_Hall 'P 2c -2ac'
_symmetry_space_group_name_H-M 'P c a 21'
_atom_sites_solution_hydrogens geom
_atom_sites_solution_primary direct
_atom_sites_solution_secondary difmap
_audit_creation_method SHELXL-97
_cell_angle_alpha 90.00
_cell_angle_beta 90.00
_cell_angle_gamma 90.00
_cell_formula_units_Z 4
_cell_length_a 12.984(11)
_cell_length_b 16.310(13)
_cell_length_c 21.560(17)
_cell_measurement_reflns_used 2960
_cell_measurement_temperature 273(2)
_cell_measurement_theta_max 23.09
_cell_measurement_theta_min 2.22
_cell_volume 4566(6)
_computing_cell_refinement 'Bruker SMART'
_computing_data_collection 'Bruker SMART'
_computing_data_reduction 'Bruker SAINT'
_computing_molecular_graphics 'Bruker SHELXTL'
_computing_publication_material 'Bruker SHELXTL'
_computing_structure_refinement 'Bruker SHELXTL'
_computing_structure_solution 'Bruker SHELXTL'
_diffrn_ambient_temperature 273(2)
_diffrn_measured_fraction_theta_full 0.999
_diffrn_measured_fraction_theta_max 0.999
_diffrn_measurement_device_type 'CCD area detector'
_diffrn_measurement_method 'phi and omega scans'
_diffrn_radiation_monochromator graphite
_diffrn_radiation_source 'fine-focus sealed tube'
_diffrn_radiation_type MoK\a
_diffrn_radiation_wavelength 0.71073
_diffrn_reflns_av_R_equivalents 0.0972
_diffrn_reflns_av_sigmaI/netI 0.1250
_diffrn_reflns_limit_h_max 15
_diffrn_reflns_limit_h_min -14
_diffrn_reflns_limit_k_max 19
_diffrn_reflns_limit_k_min -16
_diffrn_reflns_limit_l_max 25
_diffrn_reflns_limit_l_min -18
_diffrn_reflns_number 19043
_diffrn_reflns_theta_full 25.00
_diffrn_reflns_theta_max 25.00
_diffrn_reflns_theta_min 2.22
_exptl_absorpt_coefficient_mu 0.452
_exptl_absorpt_correction_type none
_exptl_crystal_colour purple
_exptl_crystal_density_diffrn 1.517
_exptl_crystal_description block
_exptl_crystal_F_000 2128
_exptl_crystal_size_max 0.4
_exptl_crystal_size_mid 0.3
_exptl_crystal_size_min 0.2
_refine_diff_density_max 0.680
_refine_diff_density_min -0.451
_refine_diff_density_rms 0.123
_refine_ls_abs_structure_details 'Flack H D (1983), Acta Cryst. A39, 876-881'
_refine_ls_abs_structure_Flack 0.25(18)
_refine_ls_extinction_coef 0.0027(9)
_refine_ls_extinction_expression Fc^*^=kFc[1+0.001xFc^2^\l^3^/sin(2\q)]^-1/4^
_refine_ls_extinction_method SHELXL
_refine_ls_goodness_of_fit_ref 0.999
_refine_ls_hydrogen_treatment 'riding model'
_refine_ls_matrix_type full
_refine_ls_number_parameters 612
_refine_ls_number_reflns 6601
_refine_ls_number_restraints 25
_refine_ls_restrained_S_all 1.000
_refine_ls_R_factor_all 0.2149
_refine_ls_R_factor_gt 0.0927
_refine_ls_shift/su_max 0.089
_refine_ls_shift/su_mean 0.014
_refine_ls_structure_factor_coef Fsqd
_refine_ls_weighting_details 'calc w=1/[\s^2^(Fo^2^)+(0.1541P)^2^+0.0000P] where P=(Fo^2^+2Fc^2^)/3'
_refine_ls_weighting_scheme calc
_refine_ls_wR_factor_gt 0.2352
_refine_ls_wR_factor_ref 0.2778
_reflns_number_gt 2949
_reflns_number_total 6601
_reflns_threshold_expression >2sigma(I)
_cod_data_source_file jo201413b_si_003.cif
_cod_data_source_block b
_cod_database_code 4026821

loop_
_symmetry_equiv_pos_as_xyz
'x, y, z'
'-x, -y, z+1/2'
'x+1/2, -y, z'
'-x+1/2, y, z+1/2'

loop_
_atom_site_label
_atom_site_type_symbol
_atom_site_fract_x
_atom_site_fract_y
_atom_site_fract_z
_atom_site_U_iso_or_equiv
_atom_site_adp_type
_atom_site_occupancy
_atom_site_symmetry_multiplicity
_atom_site_calc_flag
_atom_site_refinement_flags
S7 S 0.9468(5) 0.1102(4) -0.0682(4) 0.099(2) Uani 0.50 1 d P
C5 C 0.9468(5) 0.1102(4) -0.0682(4) 0.099(2) Uani 0.50 1 d P
H5A H 0.8996 0.1491 -0.0818 0.118 Uiso 0.50 1 calc PR
S7' S 1.0510(3) -0.0033(3) 0.0016(3) 0.0566(12) Uani 0.50 1 d P
C5' C 1.0510(3) -0.0033(3) 0.0016(3) 0.0566(12) Uani 0.50 1 d P
H5'A H 1.0718 -0.0379 0.0335 0.068 Uiso 0.50 1 calc PR
S1 S 0.1422(3) 0.1394(2) 0.44710(19) 0.0772(11) Uani 1 1 d .
S2 S 0.3569(3) 0.3635(3) 0.0622(2) 0.0999(15) Uani 1 1 d .
S3 S 0.8172(4) -0.0552(3) 0.2249(3) 0.1145(17) Uani 1 1 d .
S4 S 0.6062(4) 0.5559(2) 0.2851(2) 0.0957(13) Uani 1 1 d .
S5 S 0.5618(4) 0.2471(3) 0.6429(3) 0.1061(16) Uani 1 1 d .
S6 S 0.7307(3) 0.3917(2) 0.5834(2) 0.0936(13) Uani 1 1 d .
F2 F 0.3373(4) 0.3917(4) 0.3821(3) 0.0574(17) Uani 1 1 d .
F4 F 0.5503(5) 0.1121(4) 0.1311(3) 0.0643(19) Uani 1 1 d .
C36 C 1.0993(10) 0.0170(8) -0.0614(6) 0.089(4) Uani 1 1 d GU
H36A H 1.1614 -0.0080 -0.0716 0.107 Uiso 1 1 d R
C53 C 1.0449(10) 0.0790(8) -0.0996(6) 0.088(4) Uani 1 1 d G
H53A H 1.0646 0.0972 -0.1357 0.105 Uiso 1 1 d R
C24 C 0.9475(8) 0.0583(6) -0.0064(6) 0.056(3) Uani 1 1 d G
F1 F 0.4339(5) 0.2837(4) 0.3458(3) 0.0688(19) Uani 1 1 d .
N6 N 0.6034(7) 0.2157(5) 0.0549(4) 0.048(2) Uani 1 1 d .
F3 F 0.6514(5) 0.2166(4) 0.1639(3) 0.0651(18) Uani 1 1 d .
N4 N 0.7276(6) 0.1140(5) 0.0977(4) 0.046(2) Uani 1 1 d .
C10 C 0.8307(6) 0.4984(5) 0.5081(4) 0.031(2) Uani 1 1 d .
H10A H 0.8507 0.5321 0.4754 0.037 Uiso 1 1 calc R
C11 C 0.7330(9) 0.4441(6) 0.5152(6) 0.055(3) Uani 1 1 d .
C12 C 0.4573(8) 0.2864(6) 0.5061(6) 0.047(3) Uani 1 1 d .
N5 N 0.7531(7) 0.1706(5) -0.0041(4) 0.045(2) Uani 1 1 d .
S8 S 0.7657(4) 0.2388(3) -0.1360(2) 0.1180(18) Uani 1 1 d .
N3 N 0.3934(7) 0.2881(5) 0.4547(4) 0.053(2) Uani 1 1 d .
N2 N 0.5408(7) 0.3285(5) 0.5120(5) 0.058(3) Uani 1 1 d .
C17 C 0.4623(8) 0.4407(7) 0.2694(5) 0.048(3) Uani 1 1 d .
H17A H 0.4194 0.3954 0.2739 0.058 Uiso 1 1 calc R
N1 N 0.5183(7) 0.3865(5) 0.4105(5) 0.058(3) Uani 1 1 d .
C19 C 0.6673(9) 0.2148(6) 0.0041(6) 0.055(3) Uani 1 1 d .
C20 C 0.6552(8) 0.4327(7) 0.4671(6) 0.054(3) Uani 1 1 d .
C21 C 0.8679(9) 0.0665(6) 0.0420(5) 0.052(3) Uani 1 1 d .
C22 C 0.7826(9) 0.0543(6) 0.1330(6) 0.054(3) Uani 1 1 d .
C23 C 0.1877(10) 0.2567(7) 0.3697(5) 0.059(3) Uani 1 1 d .
H23A H 0.2205 0.2998 0.3495 0.071 Uiso 1 1 calc R
C25 C 0.5719(8) 0.3785(6) 0.4660(5) 0.047(3) Uani 1 1 d .
C26 C 0.7806(8) 0.1185(6) 0.0435(6) 0.049(3) Uani 1 1 d .
C27 C 0.7505(10) 0.0301(7) 0.1949(7) 0.063(3) Uani 1 1 d .
C28 C 0.4092(6) 0.1358(5) 0.6523(4) 0.028(2) Uani 1 1 d .
H28A H 0.3504 0.1045 0.6458 0.033 Uiso 1 1 calc R
C29 C 0.3096(8) 0.2350(7) 0.4663(6) 0.054(3) Uani 1 1 d .
C30 C 0.5266(9) 0.2703(6) 0.0443(5) 0.050(3) Uani 1 1 d .
C31 C 0.5468(10) 0.4740(7) 0.3137(6) 0.065(3) Uani 1 1 d .
C32 C 0.4597(9) 0.2064(7) 0.6099(6) 0.058(3) Uani 1 1 d .
B2 B 0.6325(10) 0.1634(7) 0.1157(6) 0.046(3) Uani 1 1 d .
C34 C 0.4422(9) 0.2878(7) 0.0852(7) 0.063(3) Uani 1 1 d .
C35 C 0.5672(10) 0.4424(7) 0.3768(6) 0.061(3) Uani 1 1 d .
C37 C 0.6347(8) 0.3648(7) -0.1417(5) 0.047(3) Uani 1 1 d .
H37A H 0.5857 0.4045 -0.1323 0.057 Uiso 1 1 calc R
C38 C 0.6772(8) 0.0640(6) 0.2424(5) 0.045(3) Uani 1 1 d .
H38A H 0.6354 0.1100 0.2382 0.054 Uiso 1 1 calc R
C39 C 0.8845(10) 0.4812(8) 0.5693(7) 0.069(4) Uani 1 1 d .
H39A H 0.9481 0.5045 0.5783 0.083 Uiso 1 1 calc R
C40 C 0.4172(10) 0.2298(6) 0.5519(6) 0.056(3) Uani 1 1 d .
C41 C 0.2228(8) 0.2184(7) 0.4248(7) 0.062(4) Uani 1 1 d .
C42 C 0.6289(8) 0.2755(6) -0.0430(6) 0.050(3) Uani 1 1 d .
C43 C 0.3272(10) 0.1969(7) 0.5251(6) 0.062(3) Uani 1 1 d .
H43A H 0.2858 0.1567 0.5429 0.074 Uiso 1 1 calc R
C44 C 0.8409(10) 0.4352(7) 0.6068(6) 0.067(3) Uani 1 1 d .
H44A H 0.8681 0.4253 0.6460 0.081 Uiso 1 1 calc R
C45 C 0.8667(9) 0.0249(7) 0.0981(6) 0.059(3) Uani 1 1 d .
H45A H 0.9132 -0.0152 0.1105 0.071 Uiso 1 1 calc R
B1 B 0.4194(10) 0.3389(7) 0.3953(6) 0.048(3) Uani 1 1 d .
C47 C 0.6678(9) 0.2920(7) -0.1025(6) 0.056(3) Uani 1 1 d .
C48 C 0.0668(10) 0.1555(8) 0.3867(7) 0.078(4) Uani 1 1 d .
H48A H 0.0092 0.1237 0.3779 0.094 Uiso 1 1 calc R
C49 C 0.6504(8) 0.4719(7) 0.4107(6) 0.058(3) Uani 1 1 d .
H49A H 0.6959 0.5121 0.3973 0.069 Uiso 1 1 calc R
C50 C 0.5625(12) 0.1882(10) 0.7026(7) 0.086(4) Uani 1 1 d U
H50A H 0.6145 0.1921 0.7322 0.103 Uiso 1 1 calc R
C51 C 0.4145(9) 0.2561(7) 0.1459(8) 0.072(4) Uani 1 1 d .
H51A H 0.4513 0.2167 0.1679 0.086 Uiso 1 1 calc R
C52 C 0.4683(12) 0.4988(10) 0.2194(6) 0.082(4) Uani 1 1 d .
H52A H 0.4242 0.4941 0.1856 0.098 Uiso 1 1 calc R
C54 C 0.5404(9) 0.3045(7) -0.0148(7) 0.060(3) Uani 1 1 d .
H54A H 0.4957 0.3422 -0.0328 0.072 Uiso 1 1 calc R
C55 C 0.6847(12) 0.0091(9) 0.2978(7) 0.084(4) Uani 1 1 d .
H55A H 0.6468 0.0162 0.3340 0.101 Uiso 1 1 calc R
C57 C 0.2828(11) 0.3529(10) 0.1247(8) 0.096(5) Uani 1 1 d .
H57A H 0.2224 0.3825 0.1308 0.115 Uiso 1 1 calc R
C59 C 0.3201(12) 0.2956(10) 0.1670(10) 0.101(6) Uani 1 1 d .
H59A H 0.2882 0.2838 0.2046 0.121 Uiso 1 1 calc R
C60 C 0.0975(12) 0.2204(10) 0.3509(8) 0.090(5) Uani 1 1 d .
H60A H 0.0604 0.2383 0.3166 0.107 Uiso 1 1 calc R
C62 C 0.5363(12) 0.5588(10) 0.2214(7) 0.084(4) Uani 1 1 d .
H62A H 0.5439 0.5981 0.1904 0.101 Uiso 1 1 calc R
C63 C 0.7554(13) -0.0538(10) 0.2886(8) 0.091(5) Uani 1 1 d .
H63A H 0.7663 -0.0937 0.3187 0.109 Uiso 1 1 calc R
C66 C 0.6946(14) 0.3581(10) -0.1944(9) 0.105(5) Uani 1 1 d U
H66A H 0.6850 0.3945 -0.2271 0.127 Uiso 1 1 calc R
C74 C 0.4888(13) 0.1349(9) 0.7087(8) 0.092(4) Uani 1 1 d U
H74A H 0.4830 0.0997 0.7425 0.110 Uiso 1 1 calc R
C76 C 0.7679(13) 0.2981(9) -0.1989(7) 0.088(5) Uani 1 1 d .
H76A H 0.8125 0.2914 -0.2323 0.106 Uiso 1 1 calc R

loop_
_atom_site_aniso_label
_atom_site_aniso_U_11
_atom_site_aniso_U_22
_atom_site_aniso_U_33
_atom_site_aniso_U_23
_atom_site_aniso_U_13
_atom_site_aniso_U_12
S7 0.091(5) 0.112(5) 0.093(5) 0.005(4) 0.019(4) 0.007(4)
C5 0.091(5) 0.112(5) 0.093(5) 0.005(4) 0.019(4) 0.007(4)
S7' 0.055(3) 0.043(3) 0.071(4) 0.007(2) 0.008(2) 0.006(2)
C5' 0.055(3) 0.043(3) 0.071(4) 0.007(2) 0.008(2) 0.006(2)
S1 0.061(2) 0.0610(19) 0.110(3) -0.002(2) -0.003(2) -0.0073(17)
S2 0.076(3) 0.100(3) 0.123(4) -0.014(3) -0.002(3) 0.026(2)
S3 0.098(3) 0.105(3) 0.140(4) 0.040(3) -0.006(3) -0.005(3)
S4 0.107(3) 0.093(3) 0.087(3) 0.005(2) 0.004(3) -0.020(2)
S5 0.114(4) 0.085(3) 0.119(4) 0.000(3) 0.001(3) 0.008(3)
S6 0.085(3) 0.086(3) 0.109(3) 0.007(2) -0.009(2) -0.012(2)
F2 0.040(3) 0.049(3) 0.083(5) 0.003(3) -0.010(3) -0.004(3)
F4 0.059(4) 0.054(4) 0.080(5) 0.003(3) 0.004(4) -0.020(3)
C36 0.077(7) 0.080(7) 0.111(8) -0.017(7) -0.001(7) 0.021(6)
C53 0.091(11) 0.088(10) 0.085(11) 0.001(8) 0.018(9) -0.015(9)
C24 0.046(7) 0.054(7) 0.068(8) -0.002(6) -0.004(6) -0.015(5)
F1 0.078(5) 0.052(4) 0.076(5) -0.010(3) 0.001(4) -0.012(3)
N6 0.045(5) 0.043(5) 0.056(6) -0.002(4) 0.001(5) 0.004(5)
F3 0.078(5) 0.048(4) 0.069(5) -0.014(3) 0.000(4) -0.004(3)
N4 0.043(5) 0.034(4) 0.061(6) 0.006(4) 0.000(4) -0.002(4)
C10 0.028(4) 0.025(5) 0.039(6) -0.007(4) -0.011(4) 0.005(4)
C11 0.066(8) 0.037(6) 0.062(8) -0.006(5) 0.005(6) 0.003(6)
C12 0.042(6) 0.038(6) 0.060(8) -0.017(6) -0.002(6) 0.009(5)
N5 0.050(5) 0.029(4) 0.057(6) -0.004(4) -0.011(5) 0.005(4)
S8 0.152(4) 0.110(3) 0.092(3) 0.018(3) 0.027(3) 0.047(3)
N3 0.053(6) 0.033(5) 0.072(7) 0.007(5) 0.007(5) 0.005(4)
N2 0.042(5) 0.040(5) 0.091(8) -0.016(5) -0.001(5) 0.004(4)
C17 0.049(7) 0.051(7) 0.045(7) 0.013(5) -0.008(5) -0.016(5)
N1 0.051(6) 0.036(5) 0.088(8) 0.005(5) 0.010(6) -0.005(4)
C19 0.062(8) 0.035(5) 0.068(8) 0.010(6) -0.021(7) -0.004(5)
C20 0.045(7) 0.046(6) 0.071(9) -0.005(6) 0.005(6) 0.002(5)
C21 0.060(7) 0.038(6) 0.058(8) -0.002(5) 0.003(6) -0.009(5)
C22 0.063(7) 0.040(6) 0.059(8) -0.008(6) -0.006(6) -0.001(5)
C23 0.084(9) 0.060(7) 0.034(6) 0.005(5) -0.010(6) -0.026(7)
C25 0.050(7) 0.034(6) 0.056(7) -0.004(5) -0.005(6) 0.003(5)
C26 0.042(6) 0.043(6) 0.063(8) -0.005(6) 0.001(6) -0.004(5)
C27 0.061(8) 0.049(6) 0.080(9) 0.000(6) -0.017(7) -0.011(6)
C28 0.019(4) 0.033(5) 0.032(5) 0.014(4) 0.004(4) -0.006(4)
C29 0.034(6) 0.052(7) 0.076(9) -0.012(6) 0.003(6) 0.004(6)
C30 0.046(7) 0.040(6) 0.066(8) -0.016(6) 0.002(6) 0.001(5)
C31 0.058(8) 0.050(7) 0.088(10) 0.004(7) 0.003(7) -0.001(6)
C32 0.055(7) 0.050(7) 0.070(9) -0.012(6) 0.016(6) 0.015(6)
B2 0.052(8) 0.028(6) 0.059(9) -0.004(6) 0.002(7) -0.006(6)
C34 0.050(7) 0.048(6) 0.091(10) -0.016(7) 0.007(7) -0.003(6)
C35 0.055(7) 0.042(6) 0.088(10) 0.011(6) -0.005(7) 0.013(6)
C37 0.040(6) 0.057(7) 0.046(7) 0.016(5) -0.002(5) -0.001(5)
C38 0.059(7) 0.041(6) 0.036(6) 0.010(5) 0.009(5) -0.007(5)
C39 0.051(7) 0.068(8) 0.089(10) -0.026(8) -0.002(7) -0.011(6)
C40 0.075(9) 0.032(6) 0.061(8) -0.013(6) 0.019(7) -0.004(6)
C41 0.034(6) 0.050(6) 0.102(11) -0.026(7) 0.006(6) -0.009(5)
C42 0.038(6) 0.043(6) 0.070(9) -0.003(6) -0.013(6) -0.001(5)
C43 0.057(8) 0.048(7) 0.080(10) 0.003(7) 0.011(7) -0.003(6)
C44 0.076(9) 0.061(7) 0.065(9) -0.004(7) -0.008(7) -0.014(7)
C45 0.052(7) 0.048(6) 0.078(9) 0.022(7) -0.011(7) 0.001(5)
B1 0.044(7) 0.039(7) 0.063(9) -0.014(6) 0.013(6) 0.008(6)
C47 0.051(7) 0.046(6) 0.070(9) -0.002(6) -0.014(6) -0.008(6)
C48 0.065(8) 0.069(8) 0.100(11) -0.026(8) 0.003(8) -0.028(7)
C49 0.029(6) 0.053(7) 0.092(10) 0.003(7) -0.012(6) -0.002(5)
C50 0.091(8) 0.091(8) 0.076(8) -0.011(7) -0.003(7) 0.013(7)
C51 0.044(7) 0.052(7) 0.119(12) -0.010(7) 0.018(8) 0.015(6)
C52 0.090(11) 0.107(12) 0.048(8) -0.018(8) -0.005(7) 0.033(10)
C54 0.048(7) 0.042(6) 0.090(10) 0.006(7) -0.006(7) 0.003(6)
C55 0.096(11) 0.082(10) 0.074(11) 0.017(8) 0.012(8) -0.006(9)
C57 0.078(10) 0.083(10) 0.127(16) 0.014(10) 0.039(10) 0.020(8)
C59 0.073(10) 0.079(10) 0.151(16) -0.025(10) 0.041(11) -0.015(8)
C60 0.073(10) 0.094(11) 0.101(12) -0.003(10) -0.025(9) -0.009(9)
C62 0.069(9) 0.095(11) 0.087(11) 0.027(9) 0.008(8) 0.011(9)
C63 0.085(10) 0.090(10) 0.097(12) 0.052(9) -0.031(10) -0.044(9)
C66 0.111(9) 0.093(8) 0.112(9) 0.012(7) -0.030(8) -0.003(7)
C74 0.101(8) 0.092(8) 0.083(8) 0.022(7) 0.020(7) -0.001(7)
C76 0.097(11) 0.100(11) 0.068(9) 0.009(8) 0.016(8) 0.019(9)

loop_
_atom_type_symbol
_atom_type_description
_atom_type_scat_dispersion_real
_atom_type_scat_dispersion_imag
_atom_type_scat_source
C C 0.0033 0.0016 'International Tables Vol C Tables 4.2.6.8 and 6.1.1.4'
H H 0.0000 0.0000 'International Tables Vol C Tables 4.2.6.8 and 6.1.1.4'
B B 0.0013 0.0007 'International Tables Vol C Tables 4.2.6.8 and 6.1.1.4'
N N 0.0061 0.0033 'International Tables Vol C Tables 4.2.6.8 and 6.1.1.4'
F F 0.0171 0.0103 'International Tables Vol C Tables 4.2.6.8 and 6.1.1.4'
S S 0.1246 0.1234 'International Tables Vol C Tables 4.2.6.8 and 6.1.1.4'

loop_
_geom_angle_atom_site_label_1
_geom_angle_atom_site_label_2
_geom_angle_atom_site_label_3
_geom_angle
C53 S7 C24 101.0(8)
C36 S7' C24 96.2(7)
C48 S1 C41 91.2(7)
C57 S2 C34 93.7(8)
C63 S3 C27 93.3(8)
C62 S4 C31 94.4(8)
C50 S5 C32 96.3(8)
C44 S6 C11 91.9(7)
C53 C36 S7' 116.4(5)
C53 C36 H36A 125.6
S7' C36 H36A 117.9
C36 C53 S7 112.2(5)
C36 C53 H53A 126.0
S7 C53 H53A 121.8
C21 C24 S7 123.0(9)
C21 C24 S7' 122.7(9)
S7 C24 S7' 114.2(7)
C30 N6 C19 108.5(9)
C30 N6 B2 131.1(10)
C19 N6 B2 120.2(9)
C26 N4 C22 104.0(9)
C26 N4 B2 126.9(9)
C22 N4 B2 129.1(10)
C39 C10 C11 100.6(9)
C39 C10 H10A 129.7
C11 C10 H10A 129.7
C20 C11 C10 124.6(10)
C20 C11 S6 122.5(9)
C10 C11 S6 112.7(8)
N2 C12 N3 124.9(11)
N2 C12 C40 125.1(12)
N3 C12 C40 110.0(10)
C19 N5 C26 116.7(10)
C76 S8 C47 93.6(7)
C12 N3 C29 107.9(9)
C12 N3 B1 122.5(9)
C29 N3 B1 129.6(10)
C12 N2 C25 120.1(11)
C52 C17 C31 101.1(10)
C52 C17 H17A 129.5
C31 C17 H17A 129.5
C35 N1 C25 107.2(10)
C35 N1 B1 129.2(11)
C25 N1 B1 123.7(9)
N5 C19 N6 127.8(10)
N5 C19 C42 122.9(12)
N6 C19 C42 109.3(10)
C49 C20 C25 104.0(11)
C49 C20 C11 126.9(10)
C25 C20 C11 129.1(11)
C45 C21 C26 105.3(11)
C45 C21 C24 125.5(11)
C26 C21 C24 129.1(11)
C45 C22 N4 109.6(10)
C45 C22 C27 128.4(11)
N4 C22 C27 122.1(11)
C60 C23 C41 109.3(12)
C60 C23 H23A 125.3
C41 C23 H23A 125.3
N2 C25 N1 122.8(10)
N2 C25 C20 127.0(11)
N1 C25 C20 110.1(10)
N4 C26 N5 122.9(9)
N4 C26 C21 113.1(10)
N5 C26 C21 124.0(11)
C22 C27 C38 135.1(10)
C22 C27 S3 114.2(10)
C38 C27 S3 110.6(9)
C74 C28 C32 100.1(9)
C74 C28 H28A 129.9
C32 C28 H28A 129.9
N3 C29 C43 107.5(10)
N3 C29 C41 126.6(12)
C43 C29 C41 125.8(11)
N6 C30 C54 108.7(10)
N6 C30 C34 126.1(12)
C54 C30 C34 125.2(11)
C35 C31 C17 124.8(10)
C35 C31 S4 122.6(10)
C17 C31 S4 112.4(9)
C40 C32 C28 122.3(10)
C40 C32 S5 125.9(10)
C28 C32 S5 111.8(9)
F3 B2 F4 109.6(10)
F3 B2 N4 112.4(10)
F4 B2 N4 111.3(8)
F3 B2 N6 108.8(8)
F4 B2 N6 109.4(9)
N4 B2 N6 105.2(9)
C30 C34 C51 132.2(12)
C30 C34 S2 117.0(11)
C51 C34 S2 110.7(9)
N1 C35 C49 108.8(11)
N1 C35 C31 131.0(12)
C49 C35 C31 120.2(12)
C66 C37 C47 103.7(11)
C66 C37 H37A 128.2
C47 C37 H37A 128.2
C55 C38 C27 106.5(10)
C55 C38 H38A 126.8
C27 C38 H38A 126.8
C44 C39 C10 118.0(11)
C44 C39 H39A 121.0
C10 C39 H39A 121.0
C43 C40 C32 125.5(11)
C43 C40 C12 105.2(12)
C32 C40 C12 129.2(12)
C23 C41 C29 132.7(11)
C23 C41 S1 111.6(9)
C29 C41 S1 115.7(10)
C54 C42 C47 129.4(11)
C54 C42 C19 101.8(11)
C47 C42 C19 128.6(11)
C40 C43 C29 109.2(11)
C40 C43 H43A 125.4
C29 C43 H43A 125.4
C39 C44 S6 116.7(11)
C39 C44 H44A 121.6
S6 C44 H44A 121.7
C21 C45 C22 108.0(10)
C21 C45 H45A 126.0
C22 C45 H45A 126.0
F2 B1 F1 109.9(10)
F2 B1 N1 111.7(8)
F1 B1 N1 111.8(9)
F2 B1 N3 109.2(9)
F1 B1 N3 108.1(8)
N1 B1 N3 105.9(10)
C42 C47 C37 123.7(11)
C42 C47 S8 124.0(9)
C37 C47 S8 112.0(9)
C60 C48 S1 113.3(10)
C60 C48 H48A 123.3
S1 C48 H48A 123.4
C20 C49 C35 109.9(11)
C20 C49 H49A 125.1
C35 C49 H49A 125.0
C74 C50 S5 118.4(14)
C74 C50 H50A 120.8
S5 C50 H50A 120.8
C59 C51 C34 109.3(14)
C59 C51 H51A 125.4
C34 C51 H51A 125.3
C62 C52 C17 120.1(14)
C62 C52 H52A 119.9
C17 C52 H52A 119.9
C42 C54 C30 111.7(11)
C42 C54 H54A 124.2
C30 C54 H54A 124.1
C63 C55 C38 111.7(13)
C63 C55 H55A 124.1
C38 C55 H55A 124.1
C59 C57 S2 113.4(11)
C59 C57 H57A 123.3
S2 C57 H57A 123.3
C57 C59 C51 112.7(15)
C57 C59 H59A 123.7
C51 C59 H59A 123.6
C48 C60 C23 114.5(14)
C48 C60 H60A 122.7
C23 C60 H60A 122.7
C52 C62 S4 112.0(12)
C52 C62 H62A 124.0
S4 C62 H62A 124.0
C55 C63 S3 117.8(11)
C55 C63 H63A 121.1
S3 C63 H63A 121.1
C76 C66 C37 120.4(15)
C76 C66 H66A 119.8
C37 C66 H66A 119.8
C50 C74 C28 113.2(13)
C50 C74 H74A 123.4
C28 C74 H74A 123.4
C66 C76 S8 110.2(12)
C66 C76 H76A 124.9
S8 C76 H76A 124.9

loop_
_geom_bond_atom_site_label_1
_geom_bond_atom_site_label_2
_geom_bond_distance
S7 C53 1.529(13)
S7 C24 1.578(13)
S7' C36 1.533(14)
S7' C24 1.687(12)
S1 C48 1.650(16)
S1 C41 1.728(12)
S2 C57 1.665(16)
S2 C34 1.731(13)
S3 C63 1.591(19)
S3 C27 1.762(13)
S4 C62 1.648(16)
S4 C31 1.661(12)
S5 C50 1.607(16)
S5 C32 1.644(14)
S6 C44 1.674(13)
S6 C11 1.702(13)
F2 B1 1.399(13)
F4 B2 1.396(13)
C36 C53 1.482(9)
C36 H36A 0.9301
C53 H53A 0.8733
C24 C21 1.474(16)
F1 B1 1.409(13)
N6 C30 1.356(13)
N6 C19 1.375(15)
N6 B2 1.609(15)
F3 B2 1.376(13)
N4 C26 1.358(14)
N4 C22 1.427(14)
N4 B2 1.524(15)
C10 C39 1.519(16)
C10 C11 1.555(14)
C10 H10A 0.9300
C11 C20 1.458(17)
C12 N2 1.289(13)
C12 N3 1.385(14)
C12 C40 1.449(16)
N5 C19 1.338(14)
N5 C26 1.379(14)
S8 C76 1.666(15)
S8 C47 1.700(13)
N3 C29 1.413(14)
N3 B1 1.563(16)
N2 C25 1.347(14)
C17 C52 1.437(17)
C17 C31 1.552(16)
C17 H17A 0.9300
N1 C35 1.327(14)
N1 C25 1.390(14)
N1 B1 1.535(16)
C19 C42 1.503(16)
C20 C49 1.375(16)
C20 C25 1.397(15)
C21 C45 1.386(16)
C21 C26 1.417(15)
C22 C45 1.410(16)
C22 C27 1.453(18)
C23 C60 1.374(19)
C23 C41 1.417(18)
C23 H23A 0.9300
C27 C38 1.504(17)
C28 C74 1.595(19)
C28 C32 1.610(15)
C28 H28A 0.9300
C29 C43 1.430(17)
C29 C41 1.465(16)
C30 C54 1.403(16)
C30 C34 1.435(16)
C31 C35 1.480(18)
C32 C40 1.419(17)
C34 C51 1.45(2)
C35 C49 1.390(16)
C37 C66 1.38(2)
C37 C47 1.518(15)
C37 H37A 0.9300
C38 C55 1.496(17)
C38 H38A 0.9300
C39 C44 1.240(17)
C39 H39A 0.9300
C40 C43 1.410(17)
C42 C54 1.384(16)
C42 C47 1.404(16)
C43 H43A 0.9300
C44 H44A 0.9300
C45 H45A 0.9300
C48 C60 1.369(18)
C48 H48A 0.9300
C49 H49A 0.9300
C50 C74 1.300(19)
C50 H50A 0.9300
C51 C59 1.458(18)
C51 H51A 0.9300
C52 C62 1.318(19)
C52 H52A 0.9300
C54 H54A 0.9300
C55 C63 1.39(2)
C55 H55A 0.9300
C57 C59 1.39(2)
C57 H57A 0.9300
C59 H59A 0.9300
C60 H60A 0.9300
C62 H62A 0.9300
C63 H63A 0.9300
C66 C76 1.37(2)
C66 H66A 0.9300
C74 H74A 0.9300
C76 H76A 0.9300
